data_4029277
loop_
_publ_author_name
'Chaplin, Jason H'
'Jackson, Kristal'
'White, Jonathan M'
'Flynn, Bernard L'

_publ_section_title
;
 Convergent Access to Polycyclic Cyclopentanoids from \a,\b-Unsaturated
 Acid Chlorides and Alkynes through a Reductive Coupling, Nazarov
 Cyclization Sequence.
;
_journal_issue 8
_journal_name_full 'The Journal of organic chemistry'
_journal_page_first 3659
_journal_page_last 3664
_journal_paper_doi 10.1021/jo500040b
_journal_volume 79
_journal_year 2014
_chemical_absolute_configuration syn
_chemical_formula_sum 'C30 H27 N O6'
_chemical_formula_weight 497.52
_chemical_name_systematic
;
 ?
;
_space_group_crystal_system monoclinic
_space_group_IT_number 4
_space_group_name_Hall 'P 2yb'
_space_group_name_H-M_alt 'P 1 21 1'
_symmetry_space_group_name_Hall 'P 2yb'
_symmetry_space_group_name_H-M 'P 1 21 1'
_atom_sites_solution_hydrogens geom
_audit_creation_method SHELXL-2012
_cell_angle_alpha 90
_cell_angle_beta 99.471(4)
_cell_angle_gamma 90
_cell_formula_units_Z 2
_cell_length_a 6.1224(11)
_cell_length_b 12.237(2)
_cell_length_c 16.495(3)
_cell_measurement_reflns_used 3344
_cell_measurement_temperature 130.0(1)
_cell_measurement_theta_max 27.43
_cell_measurement_theta_min 3.01
_cell_volume 1219.0(4)
_computing_cell_refinement 'Bruker SMART'
_computing_data_collection 'Bruker SMART'
_computing_data_reduction 'Bruker SAINT'
_computing_structure_refinement 'SHELXL-2012 (Sheldrick, 2012)'
_diffrn_ambient_temperature 130.0(1)
_diffrn_measured_fraction_theta_full 0.967
_diffrn_measured_fraction_theta_max 0.997
_diffrn_measurement_device_type 'Bruker Apex CCD area detector'
_diffrn_measurement_method 'phi and omega scans'
_diffrn_radiation_type MoK\a
_diffrn_radiation_wavelength 0.71073
_diffrn_reflns_av_R_equivalents 0.0481
_diffrn_reflns_av_unetI/netI 0.0513
_diffrn_reflns_Laue_measured_fraction_full 0.967
_diffrn_reflns_Laue_measured_fraction_max 0.997
_diffrn_reflns_limit_h_max 7
_diffrn_reflns_limit_h_min -6
_diffrn_reflns_limit_k_max 14
_diffrn_reflns_limit_k_min -13
_diffrn_reflns_limit_l_max 13
_diffrn_reflns_limit_l_min -19
_diffrn_reflns_number 6410
_diffrn_reflns_point_group_measured_fraction_full 0.908
_diffrn_reflns_point_group_measured_fraction_max 0.936
_diffrn_reflns_theta_full 25.242
_diffrn_reflns_theta_max 24.998
_diffrn_reflns_theta_min 2.082
_exptl_absorpt_coefficient_mu 0.095
_exptl_absorpt_correction_type none
_exptl_crystal_colour colourless
_exptl_crystal_density_diffrn 1.356
_exptl_crystal_description block
_exptl_crystal_F_000 524
_exptl_crystal_size_max 0.50
_exptl_crystal_size_mid 0.35
_exptl_crystal_size_min 0.20
_refine_diff_density_max 0.162
_refine_diff_density_min -0.205
_refine_diff_density_rms 0.040
_refine_ls_abs_structure_details
;
 Flack x determined using 1539 quotients [(I+)-(I-)]/[(I+)+(I-)]
 (Parsons and Flack (2004), Acta Cryst. A60, s61).
;
_refine_ls_abs_structure_Flack -0.2(9)
_refine_ls_extinction_method none
_refine_ls_goodness_of_fit_ref 1.018
_refine_ls_hydrogen_treatment constr
_refine_ls_matrix_type full
_refine_ls_number_parameters 336
_refine_ls_number_reflns 4026
_refine_ls_number_restraints 1
_refine_ls_restrained_S_all 1.018
_refine_ls_R_factor_all 0.0411
_refine_ls_R_factor_gt 0.0385
_refine_ls_shift/su_max 0.000
_refine_ls_shift/su_mean 0.000
_refine_ls_structure_factor_coef Fsqd
_refine_ls_weighting_details
;
 w=1/[\s^2^(Fo^2^)+(0.0547P)^2^]
 where P=(Fo^2^+2Fc^2^)/3
;
_refine_ls_weighting_scheme calc
_refine_ls_wR_factor_gt 0.0958
_refine_ls_wR_factor_ref 0.0976
_reflns_Friedel_coverage 0.787
_reflns_Friedel_fraction_full 0.843
_reflns_Friedel_fraction_max 0.869
_reflns_number_gt 3757
_reflns_number_total 4026
_reflns_threshold_expression 'I > 2\s(I)'
_cod_data_source_file jo500040b_si_001.cif
_cod_data_source_block shelx
_cod_depositor_comments
;Adding full bibliography for
 ./tmp-cod-update-bibliographies-12971/cifs/4029277.cif.
;
_cod_database_code 4029277
_shelx_space_group_comment
;
The symmetry employed for this shelxl refinement is uniquely defined
by the following loop, which should always be used as a source of
symmetry information in preference to the above space-group names.
They are only intended as comments.
;
_shelxl_version_number 2012-9

loop_
_space_group_symop_operation_xyz
'x, y, z'
'-x, y+1/2, -z'

loop_
_atom_site_label
_atom_site_type_symbol
_atom_site_fract_x
_atom_site_fract_y
_atom_site_fract_z
_atom_site_U_iso_or_equiv
_atom_site_adp_type
_atom_site_occupancy
_atom_site_site_symmetry_order
_atom_site_calc_flag
_atom_site_refinement_flags_posn
_atom_site_refinement_flags_adp
C1 C 0.3933(5) 0.0391(3) 0.05332(18) 0.0258(7) Uani 1 1 d . .
C2 C 0.0985(5) -0.0161(3) -0.04181(18) 0.0284(7) Uani 1 1 d . .
H2A H 0.0318 -0.0864 -0.0289 0.034 Uiso 1 1 calc R U
H2B H 0.0613 -0.0030 -0.1017 0.034 Uiso 1 1 calc R U
C3 C 0.0128(5) 0.0777(3) 0.00606(18) 0.0253(7) Uani 1 1 d . .
H3 H -0.1146 0.0524 0.0322 0.030 Uiso 1 1 calc R U
C4 C -0.0520(5) 0.1764(3) -0.04679(17) 0.0237(7) Uani 1 1 d . .
C5 C -0.2731(5) 0.1890(3) -0.08250(18) 0.0311(8) Uani 1 1 d . .
H5 H -0.3804 0.1391 -0.0690 0.037 Uiso 1 1 calc R U
C6 C -0.3390(6) 0.2729(3) -0.13727(19) 0.0350(8) Uani 1 1 d . .
H6 H -0.4907 0.2805 -0.1608 0.042 Uiso 1 1 calc R U
C7 C -0.1857(6) 0.3451(3) -0.15767(19) 0.0352(8) Uani 1 1 d . .
H7 H -0.2305 0.4022 -0.1958 0.042 Uiso 1 1 calc R U
C8 C 0.0375(6) 0.3345(3) -0.12209(19) 0.0360(8) Uani 1 1 d . .
H8 H 0.1443 0.3845 -0.1358 0.043 Uiso 1 1 calc R U
C9 C 0.1016(5) 0.2507(3) -0.06691(19) 0.0306(7) Uani 1 1 d . .
H9 H 0.2527 0.2439 -0.0425 0.037 Uiso 1 1 calc R U
C10 C 0.1952(5) 0.1619(3) 0.13845(17) 0.0242(7) Uani 1 1 d . .
C11 C 0.4053(5) 0.2027(3) 0.19054(17) 0.0246(7) Uani 1 1 d . .
H11 H 0.5357 0.1723 0.1687 0.030 Uiso 1 1 calc R U
C12 C 0.4290(5) 0.1764(3) 0.28343(17) 0.0242(7) Uani 1 1 d . .
H12 H 0.2868 0.1959 0.3022 0.029 Uiso 1 1 calc R U
C13 C 0.6066(5) 0.2598(3) 0.32063(17) 0.0259(7) Uani 1 1 d . .
H13 H 0.7542 0.2331 0.3106 0.031 Uiso 1 1 calc R U
C14 C 0.5526(5) 0.3663(3) 0.27203(18) 0.0262(7) Uani 1 1 d . .
C15 C 0.4164(5) 0.3263(3) 0.18963(18) 0.0252(7) Uani 1 1 d . .
C16 C 0.4144(5) 0.4430(3) 0.31543(18) 0.0248(7) Uani 1 1 d . .
C17 C 0.3521(5) 0.4164(3) 0.39101(17) 0.0254(7) Uani 1 1 d . .
C18 C 0.2206(5) 0.4851(3) 0.43008(18) 0.0267(7) Uani 1 1 d . .
H18 H 0.1813 0.4647 0.4814 0.032 Uiso 1 1 calc R U
C19 C 0.1480(5) 0.5830(3) 0.39363(18) 0.0272(7) Uani 1 1 d . .
C20 C 0.2086(6) 0.6122(3) 0.3184(2) 0.0307(8) Uani 1 1 d . .
H20 H 0.1602 0.6797 0.2931 0.037 Uiso 1 1 calc R U
C21 C 0.3380(5) 0.5431(3) 0.28135(19) 0.0303(7) Uani 1 1 d . .
H21 H 0.3775 0.5642 0.2302 0.036 Uiso 1 1 calc R U
C22 C 0.6173(6) 0.2756(3) 0.41245(18) 0.0307(7) Uani 1 1 d . .
H22A H 0.6474 0.2044 0.4406 0.037 Uiso 1 1 calc R U
H22B H 0.7407 0.3257 0.4334 0.037 Uiso 1 1 calc R U
C23 C 0.7629(6) 0.4227(3) 0.2522(2) 0.0345(8) Uani 1 1 d . .
H23A H 0.8596 0.4424 0.3035 0.052 Uiso 1 1 calc R U
H23B H 0.7211 0.4889 0.2198 0.052 Uiso 1 1 calc R U
H23C H 0.8415 0.3727 0.2206 0.052 Uiso 1 1 calc R U
C24 C -0.0870(6) 0.6189(3) 0.4928(2) 0.0371(8) Uani 1 1 d . .
H24A H -0.1792 0.5549 0.4754 0.056 Uiso 1 1 calc R U
H24B H -0.1797 0.6773 0.5095 0.056 Uiso 1 1 calc R U
H24C H 0.0273 0.5990 0.5393 0.056 Uiso 1 1 calc R U
C25 C 0.4853(5) 0.0596(3) 0.30858(16) 0.0254(7) Uani 1 1 d . .
C26 C 0.6772(5) 0.0095(3) 0.29200(19) 0.0306(8) Uani 1 1 d . .
H26 H 0.7741 0.0485 0.2630 0.037 Uiso 1 1 calc R U
C27 C 0.7279(6) -0.0965(3) 0.3173(2) 0.0363(8) Uani 1 1 d . .
H27 H 0.8602 -0.1295 0.3061 0.044 Uiso 1 1 calc R U
C28 C 0.5868(6) -0.1553(3) 0.35920(19) 0.0382(9) Uani 1 1 d . .
H28 H 0.6215 -0.2283 0.3763 0.046 Uiso 1 1 calc R U
C29 C 0.3962(6) -0.1062(3) 0.37562(19) 0.0364(9) Uani 1 1 d . .
H29 H 0.2988 -0.1457 0.4042 0.044 Uiso 1 1 calc R U
C30 C 0.3456(5) -0.0003(3) 0.35091(18) 0.0294(8) Uani 1 1 d . .
H30 H 0.2139 0.0325 0.3628 0.035 Uiso 1 1 calc R U
N1 N 0.2099(4) 0.0974(2) 0.06962(14) 0.0220(6) Uani 1 1 d . .
O1 O 0.3365(3) -0.0184(2) -0.01605(12) 0.0320(5) Uani 1 1 d . .
O2 O 0.5766(3) 0.0375(2) 0.09250(13) 0.0344(6) Uani 1 1 d . .
O3 O 0.0140(4) 0.1889(2) 0.15265(13) 0.0368(6) Uani 1 1 d . .
O4 O 0.3363(4) 0.3846(2) 0.13381(13) 0.0361(6) Uani 1 1 d . .
O5 O 0.4147(4) 0.31956(18) 0.43097(12) 0.0302(5) Uani 1 1 d . .
O6 O 0.0159(4) 0.65608(19) 0.42604(13) 0.0354(6) Uani 1 1 d . .

loop_
_atom_site_aniso_label
_atom_site_aniso_U_11
_atom_site_aniso_U_22
_atom_site_aniso_U_33
_atom_site_aniso_U_23
_atom_site_aniso_U_13
_atom_site_aniso_U_12
C1 0.0289(17) 0.0276(17) 0.0219(15) 0.0001(13) 0.0076(13) -0.0012(14)
C2 0.0286(17) 0.0332(18) 0.0218(16) -0.0016(14) -0.0003(13) -0.0016(14)
C3 0.0249(15) 0.0341(18) 0.0161(14) -0.0010(13) 0.0008(12) -0.0014(14)
C4 0.0282(16) 0.0288(17) 0.0140(13) -0.0054(12) 0.0031(12) 0.0021(14)
C5 0.0290(17) 0.041(2) 0.0245(17) -0.0007(15) 0.0066(13) -0.0001(15)
C6 0.0348(18) 0.044(2) 0.0245(16) -0.0018(15) -0.0011(14) 0.0089(16)
C7 0.050(2) 0.033(2) 0.0210(16) -0.0019(14) 0.0006(15) 0.0108(17)
C8 0.047(2) 0.033(2) 0.0303(17) -0.0017(15) 0.0135(16) -0.0043(17)
C9 0.0290(17) 0.037(2) 0.0245(16) -0.0002(14) 0.0017(13) 0.0011(15)
C10 0.0268(17) 0.0282(17) 0.0177(15) -0.0007(13) 0.0037(12) 0.0018(14)
C11 0.0239(15) 0.0338(18) 0.0163(15) -0.0018(13) 0.0035(12) 0.0001(14)
C12 0.0242(15) 0.0320(18) 0.0165(14) -0.0033(13) 0.0030(12) 0.0001(13)
C13 0.0238(15) 0.0317(18) 0.0207(15) -0.0032(13) -0.0006(12) 0.0035(13)
C14 0.0258(16) 0.0313(19) 0.0211(15) -0.0026(13) 0.0027(13) -0.0036(13)
C15 0.0200(15) 0.0356(19) 0.0209(15) 0.0008(14) 0.0064(12) -0.0007(14)
C16 0.0260(16) 0.0280(17) 0.0194(15) -0.0008(12) 0.0013(13) -0.0073(13)
C17 0.0291(17) 0.0257(18) 0.0198(15) 0.0004(13) -0.0006(13) -0.0024(14)
C18 0.0303(16) 0.0319(18) 0.0176(15) -0.0002(13) 0.0035(13) -0.0041(15)
C19 0.0287(17) 0.0289(18) 0.0233(16) -0.0040(14) 0.0018(13) -0.0001(14)
C20 0.0362(18) 0.0238(18) 0.0318(17) 0.0057(14) 0.0047(15) -0.0003(15)
C21 0.0366(18) 0.0312(18) 0.0236(16) 0.0022(14) 0.0069(14) -0.0049(16)
C22 0.0364(18) 0.0319(19) 0.0213(16) -0.0013(14) -0.0027(14) 0.0055(15)
C23 0.0307(18) 0.043(2) 0.0297(17) -0.0023(15) 0.0035(14) -0.0105(16)
C24 0.0369(19) 0.041(2) 0.0359(19) 0.0005(16) 0.0131(16) 0.0051(17)
C25 0.0289(16) 0.0303(19) 0.0146(14) -0.0043(12) -0.0032(12) 0.0010(14)
C26 0.0312(18) 0.036(2) 0.0239(16) -0.0042(14) 0.0015(14) -0.0018(15)
C27 0.0396(19) 0.038(2) 0.0282(17) -0.0014(15) -0.0036(15) 0.0088(16)
C28 0.054(2) 0.031(2) 0.0250(17) 0.0030(15) -0.0072(16) 0.0047(17)
C29 0.051(2) 0.037(2) 0.0194(16) 0.0043(14) 0.0009(15) -0.0072(18)
C30 0.0338(18) 0.037(2) 0.0164(15) -0.0054(13) 0.0019(13) -0.0019(15)
N1 0.0217(13) 0.0270(14) 0.0163(12) -0.0023(10) 0.0001(10) 0.0001(11)
O1 0.0293(12) 0.0416(14) 0.0265(12) -0.0112(10) 0.0086(9) 0.0010(11)
O2 0.0226(12) 0.0450(15) 0.0351(13) -0.0072(11) 0.0031(10) 0.0022(11)
O3 0.0243(12) 0.0553(17) 0.0308(13) -0.0161(11) 0.0049(9) 0.0044(11)
O4 0.0430(14) 0.0371(14) 0.0250(12) 0.0022(10) -0.0036(11) -0.0014(11)
O5 0.0395(13) 0.0318(13) 0.0195(10) 0.0037(9) 0.0054(9) 0.0068(11)
O6 0.0409(14) 0.0356(14) 0.0313(12) -0.0012(11) 0.0108(11) 0.0049(11)

loop_
_atom_type_symbol
_atom_type_description
_atom_type_scat_dispersion_real
_atom_type_scat_dispersion_imag
_atom_type_scat_source
C C 0.0033 0.0016 'International Tables Vol C Tables 4.2.6.8 and 6.1.1.4'
H H 0.0000 0.0000 'International Tables Vol C Tables 4.2.6.8 and 6.1.1.4'
N N 0.0061 0.0033 'International Tables Vol C Tables 4.2.6.8 and 6.1.1.4'
O O 0.0106 0.0060 'International Tables Vol C Tables 4.2.6.8 and 6.1.1.4'

loop_
_geom_angle_atom_site_label_1
_geom_angle_atom_site_label_2
_geom_angle_atom_site_label_3
_geom_angle
O2 C1 O1 122.7(3)
O2 C1 N1 128.1(3)
O1 C1 N1 109.2(3)
O1 C2 C3 106.0(2)
N1 C3 C4 112.7(3)
N1 C3 C2 100.3(2)
C4 C3 C2 112.5(2)
C9 C4 C5 118.4(3)
C9 C4 C3 122.7(3)
C5 C4 C3 118.6(3)
C6 C5 C4 121.2(3)
C7 C6 C5 120.0(3)
C6 C7 C8 119.8(3)
C9 C8 C7 119.7(3)
C8 C9 C4 120.9(3)
O3 C10 N1 119.5(3)
O3 C10 C11 121.3(3)
N1 C10 C11 119.1(3)
C10 C11 C15 111.1(3)
C10 C11 C12 115.3(2)
C15 C11 C12 102.7(2)
C25 C12 C13 113.7(3)
C25 C12 C11 116.6(2)
C13 C12 C11 101.6(2)
C22 C13 C14 112.5(3)
C22 C13 C12 113.1(3)
C14 C13 C12 106.0(2)
C16 C14 C13 111.5(2)
C16 C14 C23 111.9(3)
C13 C14 C23 112.0(3)
C16 C14 C15 110.3(2)
C13 C14 C15 103.2(3)
C23 C14 C15 107.6(2)
O4 C15 C11 125.9(3)
O4 C15 C14 125.1(3)
C11 C15 C14 108.9(3)
C21 C16 C17 116.1(3)
C21 C16 C14 121.9(3)
C17 C16 C14 122.0(3)
O5 C17 C18 115.7(3)
O5 C17 C16 122.0(3)
C18 C17 C16 122.3(3)
C19 C18 C17 119.4(3)
O6 C19 C18 124.3(3)
O6 C19 C20 116.0(3)
C18 C19 C20 119.7(3)
C21 C20 C19 119.6(3)
C20 C21 C16 122.8(3)
O5 C22 C13 111.4(2)
C26 C25 C30 118.2(3)
C26 C25 C12 121.6(3)
C30 C25 C12 120.2(3)
C27 C26 C25 120.6(3)
C26 C27 C28 120.5(3)
C29 C28 C27 119.2(3)
C28 C29 C30 120.5(3)
C29 C30 C25 121.0(3)
C1 N1 C10 127.4(2)
C1 N1 C3 111.6(2)
C10 N1 C3 120.8(2)
C1 O1 C2 110.3(2)
C17 O5 C22 113.8(2)
C19 O6 C24 117.1(3)

loop_
_geom_bond_atom_site_label_1
_geom_bond_atom_site_label_2
_geom_bond_distance
C1 O2 1.199(4)
C1 O1 1.340(4)
C1 N1 1.393(4)
C2 O1 1.449(4)
C2 C3 1.534(4)
C3 N1 1.482(4)
C3 C4 1.505(4)
C4 C9 1.386(5)
C4 C5 1.393(4)
C5 C6 1.383(5)
C6 C7 1.371(5)
C7 C8 1.402(5)
C8 C9 1.384(5)
C10 O3 1.217(4)
C10 N1 1.398(4)
C10 C11 1.510(4)
C11 C15 1.515(5)
C11 C12 1.549(4)
C12 C25 1.512(5)
C12 C13 1.543(4)
C13 C22 1.517(4)
C13 C14 1.537(5)
C14 C16 1.519(4)
C14 C23 1.543(4)
C14 C15 1.552(4)
C15 O4 1.204(4)
C16 C21 1.396(5)
C16 C17 1.401(4)
C17 O5 1.379(4)
C17 C18 1.393(4)
C18 C19 1.381(4)
C19 O6 1.372(4)
C19 C20 1.399(4)
C20 C21 1.370(5)
C22 O5 1.431(4)
C24 O6 1.430(4)
C25 C26 1.391(4)
C25 C30 1.397(5)
C26 C27 1.382(5)
C27 C28 1.392(5)
C28 C29 1.378(5)
C29 C30 1.379(5)
